data_4323282
loop_
_publ_author_name
'A. D\"ohring'
'R. Goddard'
'P. W. Jolly'
'C. Kr\"uger'
'V. R. Polyakov'

_publ_section_title
;
 Monomer-Trimer Isomerism in 3-Substituted Pentane-2,4-dione Derivatives
 of Nickel(II)
;
_journal_name_full 'Inorganic Chemistry'
_journal_page_first 177
_journal_page_last 183
_journal_paper_doi 10.1021/ic960441c
_journal_volume 36
_journal_year 1997
_chemical_formula_sum 'C11 H12 O2'
_chemical_formula_weight 176.21
_chemical_name_common MeCOC(Ph):C(Me)OH
_chemical_name_systematic
;
 ?
;
_space_group_IT_number 62
_symmetry_cell_setting orthorhombic
_symmetry_Int_Tables_number 62
_symmetry_space_group_name_Hall '-P 2ac 2n'
_symmetry_space_group_name_H-M 'P n m a'
_atom_sites_solution_hydrogens geom
_atom_sites_solution_primary direct
_atom_sites_solution_secondary difmap
_audit_creation_method SHELXL
_cell_angle_alpha 90.00
_cell_angle_beta 90.00
_cell_angle_gamma 90.00
_cell_formula_units_Z 4
_cell_length_a 19.2961(6)
_cell_length_b 6.8561(2)
_cell_length_c 7.5935(2)
_cell_measurement_reflns_used 25
_cell_measurement_temperature 293(2)
_cell_measurement_theta_max 31.45
_cell_measurement_theta_min 23.95
_cell_volume 1004.59(5)
_computing_structure_refinement 'SHELXL-93 (Sheldrick, 1993)'
_computing_structure_solution 'SHELXS-86 (Sheldrick, 1990)'
_diffrn_ambient_temperature 293(2)
_diffrn_radiation_monochromator graphite
_diffrn_radiation_source 'fine-focus sealed tube'
_diffrn_radiation_type CuK\a
_diffrn_radiation_wavelength 1.54178
_diffrn_reflns_av_R_equivalents 0.0417
_diffrn_reflns_av_sigmaI/netI 0.0341
_diffrn_reflns_limit_h_max 24
_diffrn_reflns_limit_h_min -24
_diffrn_reflns_limit_k_max 8
_diffrn_reflns_limit_k_min 0
_diffrn_reflns_limit_l_max 9
_diffrn_reflns_limit_l_min -9
_diffrn_reflns_number 3417
_diffrn_reflns_theta_max 74.93
_diffrn_reflns_theta_min 4.58
_exptl_absorpt_coefficient_mu 0.639
_exptl_crystal_colour colorless
_exptl_crystal_density_diffrn 1.165
_exptl_crystal_F_000 376
_exptl_crystal_size_max 0.56
_exptl_crystal_size_mid 0.46
_exptl_crystal_size_min 0.21
_refine_diff_density_max 0.412
_refine_diff_density_min -0.200
_refine_diff_density_rms 0.080
_refine_ls_extinction_coef 0.0111(34)
_refine_ls_extinction_expression Fc^*^=kFc[1+0.001xFc^2^\l^3^/sin(2\q)]^-1/4^
_refine_ls_extinction_method SHELXL
_refine_ls_goodness_of_fit_all 1.154
_refine_ls_goodness_of_fit_obs 1.207
_refine_ls_matrix_type full
_refine_ls_number_parameters 86
_refine_ls_number_reflns 1125
_refine_ls_number_restraints 0
_refine_ls_restrained_S_all 1.154
_refine_ls_restrained_S_obs 1.207
_refine_ls_R_factor_all 0.0756
_refine_ls_R_factor_obs 0.0708
_refine_ls_shift/esd_max 0.000
_refine_ls_shift/esd_mean 0.000
_refine_ls_structure_factor_coef Fsqd
_refine_ls_weighting_details 'w=1/[\s^2^(Fo^2^)+(0.1435P)^2^+0.0820P] where P=(Fo^2^+2Fc^2^)/3'
_refine_ls_weighting_scheme calc
_refine_ls_wR_factor_all 0.2381
_refine_ls_wR_factor_obs 0.2317
_reflns_number_observed 981
_reflns_number_total 1125
_reflns_observed_criterion >2sigma(I)
_cod_data_source_file ic960441c_7.cif
_cod_data_source_block 2173
_cod_depositor_comments
;
The following automatic conversions were performed:

'_refine_ls_weighting_scheme' value 'calc
w=1/[\s^2^(Fo^2^)+(0.1435P)^2^+0.0820P] where P=(Fo^2^+2Fc^2^)/3' was
changed to 'calc'. New tag '_refine_ls_weighting_details' was
created. The value of the new tag was set to
'w=1/[\s^2^(Fo^2^)+(0.1435P)^2^+0.0820P] where P=(Fo^2^+2Fc^2^)/3'.

Automatic conversion script
Id: cif_fix_values 3143 2015-03-26 13:38:13Z robertas 
;
_cod_database_code 4323282

loop_
_symmetry_equiv_pos_as_xyz
'x, y, z'
'-x+1/2, -y, z+1/2'
'x+1/2, -y+1/2, -z+1/2'
'-x, y+1/2, -z'
'-x, -y, -z'
'x-1/2, y, -z-1/2'
'-x-1/2, y-1/2, z-1/2'
'x, -y-1/2, z'

loop_
_atom_site_aniso_label
_atom_site_aniso_U_11
_atom_site_aniso_U_22
_atom_site_aniso_U_33
_atom_site_aniso_U_23
_atom_site_aniso_U_13
_atom_site_aniso_U_12
O1 0.0604(10) 0.112(2) 0.0841(13) 0.000 -0.0092(8) 0.000
O2 0.0870(13) 0.115(2) 0.0643(10) 0.000 -0.0140(9) 0.000
C1 0.086(2) 0.125(3) 0.070(2) 0.000 0.0081(13) 0.000
C2 0.0635(13) 0.0808(15) 0.0691(13) 0.000 -0.0018(10) 0.000
C3 0.0610(13) 0.0829(15) 0.0637(13) 0.000 -0.0071(9) 0.000
C4 0.076(2) 0.087(2) 0.0682(14) 0.000 -0.0004(11) 0.000
C5 0.089(2) 0.144(3) 0.085(2) 0.000 0.018(2) 0.000
C6 0.0599(13) 0.102(2) 0.0711(14) 0.000 -0.0087(10) 0.000
C7 0.066(3) 0.094(3) 0.070(2) 0.015(2) -0.008(2) -0.021(2)
C8 0.077(3) 0.135(5) 0.084(2) 0.011(3) -0.015(2) -0.039(3)
C9 0.069(2) 0.185(5) 0.117(3) -0.005(15) -0.030(2) 0.016(11)
C10 0.087(4) 0.209(10) 0.180(9) -0.053(8) -0.046(5) 0.069(6)
C11 0.078(3) 0.146(6) 0.141(6) -0.058(4) -0.026(4) 0.047(3)

loop_
_atom_site_label
_atom_site_type_symbol
_atom_site_fract_x
_atom_site_fract_y
_atom_site_fract_z
_atom_site_U_iso_or_equiv
_atom_site_thermal_displace_type
_atom_site_occupancy
_atom_site_calc_flag
_atom_site_refinement_flags
_atom_site_disorder_group
O1 O 0.07056(10) 0.2500 0.9177(3) 0.0855(7) Uani 1 d S .
O2 O -0.00172(12) 0.2500 1.1820(3) 0.0887(7) Uani 1 d S .
C1 C 0.0270(2) 0.2500 0.6291(4) 0.0938(10) Uani 1 d S .
H1 H 0.0758(2) 0.2500 0.6051(4) 0.122 Uiso 1 d SR .
H1' H 0.0062(2) 0.1357 0.5786(4) 0.122 Uiso 1 d R .
C2 C 0.01522(13) 0.2500 0.8231(3) 0.0712(7) Uani 1 d S .
C3 C -0.05043(12) 0.2500 0.8983(3) 0.0692(7) Uani 1 d S .
C4 C -0.05583(15) 0.2500 1.0835(3) 0.0768(8) Uani 1 d S .
C5 C -0.1238(2) 0.2500 1.1762(5) 0.1059(12) Uani 1 d S .
H5 H -0.1161(2) 0.2500 1.3012(5) 0.138 Uiso 1 d SR .
H5' H -0.1495(2) 0.3643 1.1438(5) 0.138 Uiso 1 d R .
C6 C -0.11460(10) 0.2500 0.7862(3) 0.0777(8) Uani 1 d SG .
C7 C -0.1364(2) 0.0766(4) 0.7093(5) 0.0766(12) Uani 0.50 d PG -1
H7 H -0.1104(4) -0.0364(2) 0.7236(8) 0.100 Uiso 0.50 calc PR -1
C8 C -0.1971(2) 0.0722(13) 0.6109(6) 0.099(2) Uani 0.50 d PG -1
H8 H -0.2117(4) -0.0438(15) 0.5594(9) 0.128 Uiso 0.50 calc PR -1
C9 C -0.23607(12) 0.2411(17) 0.5896(5) 0.123(2) Uani 0.50 d PG -1
H9 H -0.2767(2) 0.2382(23) 0.5238(6) 0.161 Uiso 0.50 calc PR -1
C10 C -0.2142(3) 0.4145(13) 0.6665(7) 0.159(4) Uani 0.50 d PG -1
H10 H -0.2403(4) 0.5276(16) 0.6523(10) 0.206 Uiso 0.50 calc PR -1
C11 C -0.1535(3) 0.4190(5) 0.7649(6) 0.122(3) Uani 0.50 d PG -1
H11 H -0.1389(4) 0.5350(3) 0.8164(9) 0.158 Uiso 0.50 calc PR -1
H1O H 0.0474(33) 0.2500 1.0990(83) 0.187(25) Uiso 1 d S .

loop_
_atom_type_symbol
_atom_type_description
_atom_type_scat_dispersion_real
_atom_type_scat_dispersion_imag
_atom_type_scat_source
C C 0.0181 0.0091 'International Tables Vol C Tables 4.2.6.8 and 6.1.1.4'
H H 0.0000 0.0000 'International Tables Vol C Tables 4.2.6.8 and 6.1.1.4'
O O 0.0492 0.0322 'International Tables Vol C Tables 4.2.6.8 and 6.1.1.4'

loop_
_geom_angle_atom_site_label_1
_geom_angle_atom_site_label_2
_geom_angle_atom_site_label_3
_geom_angle
_geom_angle_site_symmetry_1
_geom_angle_site_symmetry_3
_geom_angle_publ_flag
C2 O1 H1O 105.9(26) . . ?
C4 O2 H1O 110.8(33) . . ?
C2 C1 H1 109.7(2) . . ?
C2 C1 H1' 109.35(9) . . ?
H1 C1 H1' 109.5 . . ?
O1 C2 C3 121.8(2) . . ?
O1 C2 C1 115.2(2) . . ?
C3 C2 C1 123.0(3) . . ?
C2 C3 C4 118.5(2) . . ?
C2 C3 C6 121.3(2) . . ?
C4 C3 C6 120.2(2) . . ?
O2 C4 C3 121.4(3) . . ?
O2 C4 C5 116.1(3) . . ?
C3 C4 C5 122.5(3) . . ?
C4 C5 H5 109.4(2) . . ?
C4 C5 H5' 109.51(9) . . ?
H5 C5 H5' 109.5 . . ?
C11 C6 C7 22.27(6) 8_565 . ?
C11 C6 C11 112.89(14) 8_565 . ?
C7 C6 C11 120.0 . . ?
C11 C6 C7 120.00(6) 8_565 8_565 ?
C7 C6 C7 117.57(12) . 8_565 ?
C11 C6 C7 22.3 . 8_565 ?
C11 C6 C3 120.76(13) 8_565 . ?
C7 C6 C3 119.2(2) . . ?
C11 C6 C3 120.8(2) . . ?
C7 C6 C3 119.20(14) 8_565 . ?
C8 C7 C6 120.0 . . ?
C8 C7 H7 120.0 . . ?
C6 C7 H7 120.0 . . ?
C7 C8 C9 120.0 . . ?
C7 C8 H8 120.0 . . ?
C9 C8 H8 120.0 . . ?
C10 C9 C8 120.0 . . ?
C10 C9 H9 120.0 . . ?
C8 C9 H9 120.0 . . ?
C9 C10 C11 120.0 . . ?
C9 C10 H10 120.0 . . ?
C11 C10 H10 120.0 . . ?
C10 C11 C6 120.0 . . ?
C10 C11 H11 120.0 . . ?
C6 C11 H11 120.0 . . ?

loop_
_geom_bond_atom_site_label_1
_geom_bond_atom_site_label_2
_geom_bond_distance
_geom_bond_site_symmetry_2
_geom_bond_publ_flag
O1 C2 1.287(3) . ?
O1 H1O 1.45(6) . ?
O2 C4 1.284(3) . ?
O2 H1O 1.14(6) . ?
C1 C2 1.491(4) . ?
C1 H1 0.96 . ?
C1 H1' 0.96 . ?
C2 C3 1.389(3) . ?
C3 C4 1.410(4) . ?
C3 C6 1.502(3) . ?
C4 C5 1.488(4) . ?
C5 H5 0.96 . ?
C5 H5' 0.96 . ?
C6 C11 1.390(5) 8_565 ?
C6 C7 1.39 . ?
C6 C11 1.39 . ?
C6 C7 1.390(5) 8_565 ?
C7 C8 1.39 . ?
C7 H7 0.93 . ?
C8 C9 1.39 . ?
C8 H8 0.93 . ?
C9 C10 1.39 . ?
C9 H9 0.93 . ?
C10 C11 1.39 . ?
C10 H10 0.93 . ?
C11 H11 0.93 . ?
